data_2240614
loop_
_publ_author_name
'de Oliveira, Adriano Bof'
'Beck, Johannes'
'Landvogt, Christian'
'Feitosa, B\'arbara Regina Santos'

_publ_section_title
;
 Crystal structure of 4-hydroxy-3-methoxybenzaldehyde
 4-methylthiosemicarbazone methanol monosolvate
;
_journal_issue 5
_journal_name_full 'Acta Crystallographica Section E'
_journal_page_first o313
_journal_page_last o314
_journal_paper_doi 10.1107/S2056989015007227
_journal_volume 71
_journal_year 2015
_chemical_formula_iupac 'C15 H15 N3 O2 S, C H4 O'
_chemical_formula_moiety 'C15 H15 N3 O2 S, C H4 O'
_chemical_formula_sum 'C16 H19 N3 O3 S'
_chemical_formula_weight 333.40
_chemical_name_systematic
;
4-Hydroxy-3-methoxybenzaldehyde 4-methylthiosemicarbazone
methanol monosolvate
;
_space_group_IT_number 14
_symmetry_cell_setting monoclinic
_symmetry_space_group_name_Hall '-P 2yn'
_symmetry_space_group_name_H-M 'P 1 21/n 1'
_atom_sites_solution_hydrogens difmap
_atom_sites_solution_primary iterative
_atom_sites_solution_secondary difmap
_audit_creation_method SHELXL-97
_cell_angle_alpha 90.00
_cell_angle_beta 95.7520(10)
_cell_angle_gamma 90.00
_cell_formula_units_Z 4
_cell_length_a 11.1833(2)
_cell_length_b 8.4207(2)
_cell_length_c 17.2521(4)
_cell_measurement_reflns_used 32712
_cell_measurement_temperature 123(2)
_cell_measurement_theta_max 27.48
_cell_measurement_theta_min 2.91
_cell_volume 1616.47(6)
_computing_cell_refinement
;
SCALEPACK (Otwinowski & Minor, 1997)
;
_computing_data_collection
;
COLLECT (Nonius, 1998)
;
_computing_data_reduction
;
DENZO and SCALEPACK (Otwinowski & Minor, 1997)
;
_computing_molecular_graphics
;
DIAMOND (Brandenburg, 2010)
;
_computing_publication_material
;
publCIF (Westrip, 2010) and WinGX (Farrugia, 2012)
;
_computing_structure_refinement
;
<i>SHELXL2013</i> (Sheldrick, 2015)
;
_computing_structure_solution
;
<i>SUPERFLIP</i> (Palatinus & Chapuis, 2007)
;
_diffrn_ambient_temperature 123(2)
_diffrn_detector_area_resol_mean 9
_diffrn_measured_fraction_theta_full 0.999
_diffrn_measured_fraction_theta_max 0.999
_diffrn_measurement_device_type 'Nonius KappaCCD'
_diffrn_measurement_method 'CCD rotation images, thick slices'
_diffrn_radiation_monochromator graphite
_diffrn_radiation_type MoK\a
_diffrn_radiation_wavelength 0.71073
_diffrn_reflns_av_R_equivalents 0.0533
_diffrn_reflns_av_sigmaI/netI 0.0246
_diffrn_reflns_limit_h_max 14
_diffrn_reflns_limit_h_min -14
_diffrn_reflns_limit_k_max 10
_diffrn_reflns_limit_k_min -10
_diffrn_reflns_limit_l_max 22
_diffrn_reflns_limit_l_min -22
_diffrn_reflns_number 46461
_diffrn_reflns_theta_full 27.47
_diffrn_reflns_theta_max 27.47
_diffrn_reflns_theta_min 3.03
_exptl_absorpt_coefficient_mu 0.219
_exptl_absorpt_correction_T_max 0.9832
_exptl_absorpt_correction_T_min 0.9236
_exptl_absorpt_correction_type multi-scan
_exptl_absorpt_process_details
;
(Blessing, 1995)
;
_exptl_crystal_colour colorless
_exptl_crystal_density_diffrn 1.370
_exptl_crystal_density_method 'not measured'
_exptl_crystal_description block
_exptl_crystal_F_000 704
_exptl_crystal_size_max 0.292
_exptl_crystal_size_mid 0.152
_exptl_crystal_size_min 0.089
_refine_diff_density_max 0.211
_refine_diff_density_min -0.317
_refine_ls_extinction_method none
_refine_ls_goodness_of_fit_ref 1.045
_refine_ls_hydrogen_treatment refall
_refine_ls_matrix_type full
_refine_ls_number_parameters 284
_refine_ls_number_reflns 3692
_refine_ls_number_restraints 0
_refine_ls_restrained_S_all 1.045
_refine_ls_R_factor_all 0.0485
_refine_ls_R_factor_gt 0.0340
_refine_ls_shift/su_max 0.000
_refine_ls_shift/su_mean 0.000
_refine_ls_structure_factor_coef Fsqd
_refine_ls_weighting_details 'calc w=1/[\s^2^(Fo^2^)+(0.0462P)^2^+0.4527P] where P=(Fo^2^+2Fc^2^)/3'
_refine_ls_weighting_scheme calc
_refine_ls_wR_factor_gt 0.0840
_refine_ls_wR_factor_ref 0.0905
_reflns_number_gt 2926
_reflns_number_total 3692
_reflns_threshold_expression I>2\s(I)
_cod_data_source_file hb7402sup1.cif
_cod_data_source_block I
_cod_original_sg_symbol_H-M 'P 21/n'
_cod_database_code 2240614
_cod_database_fobs_code 2240614

loop_
_symmetry_equiv_pos_as_xyz
'x, y, z'
'-x+1/2, y+1/2, -z+1/2'
'-x, -y, -z'
'x-1/2, -y-1/2, z-1/2'

loop_
_atom_site_type_symbol
_atom_site_label
_atom_site_fract_x
_atom_site_fract_y
_atom_site_fract_z
_atom_site_U_iso_or_equiv
_atom_site_adp_type
_atom_site_calc_flag
_atom_site_occupancy
_atom_site_symmetry_multiplicity
S S1 0.61038(3) 0.16794(5) 0.57257(2) 0.03151(12) Uani d 1 1
O O1 -0.20192(9) 0.56394(12) 0.31751(6) 0.0250(2) Uani d 1 1
O O2 -0.03515(8) 0.71233(11) 0.40440(6) 0.0228(2) Uani d 1 1
O O3 -0.17481(9) 0.93717(13) 0.30693(6) 0.0267(2) Uani d 1 1
N N1 0.39757(10) 0.21003(14) 0.49762(7) 0.0211(2) Uani d 1 1
N N2 0.29562(10) 0.29685(13) 0.47526(7) 0.0200(2) Uani d 1 1
N N3 0.44949(11) 0.40722(14) 0.58388(7) 0.0239(3) Uani d 1 1
C C1 0.48140(12) 0.26955(16) 0.55234(8) 0.0207(3) Uani d 1 1
C C2 0.21931(12) 0.23390(16) 0.42367(8) 0.0203(3) Uani d 1 1
C C4 0.02092(12) 0.24228(16) 0.34674(8) 0.0223(3) Uani d 1 1
C C5 -0.08460(12) 0.32173(16) 0.32039(8) 0.0223(3) Uani d 1 1
C C3 0.10997(11) 0.31895(15) 0.39506(8) 0.0191(3) Uani d 1 1
C C6 -0.10163(11) 0.47803(16) 0.34134(8) 0.0197(3) Uani d 1 1
C C7 -0.01078(12) 0.55645(15) 0.38947(8) 0.0192(3) Uani d 1 1
C C8 0.09313(12) 0.47800(16) 0.41617(8) 0.0191(3) Uani d 1 1
C C9 0.51071(12) 0.51201(16) 0.63818(8) 0.0212(3) Uani d 1 1
C C10 0.61312(13) 0.47347(18) 0.68703(8) 0.0254(3) Uani d 1 1
C C11 0.66528(13) 0.58702(18) 0.73831(8) 0.0266(3) Uani d 1 1
C C12 0.61602(13) 0.73693(18) 0.74239(9) 0.0261(3) Uani d 1 1
C C13 0.51291(13) 0.77472(18) 0.69408(9) 0.0276(3) Uani d 1 1
C C14 0.46044(13) 0.66315(17) 0.64255(9) 0.0247(3) Uani d 1 1
C C15 0.05810(13) 0.80047(18) 0.44801(9) 0.0254(3) Uani d 1 1
C C16 -0.24398(16) 0.9612(2) 0.37071(10) 0.0355(4) Uani d 1 1
H H1 0.2343(13) 0.1272(19) 0.4021(8) 0.021(4) Uiso d 1 1
H H2 0.0297(14) 0.131(2) 0.3319(9) 0.028(4) Uiso d 1 1
H H3 -0.1460(14) 0.269(2) 0.2890(9) 0.028(4) Uiso d 1 1
H H4 0.1569(14) 0.5318(19) 0.4486(9) 0.026(4) Uiso d 1 1
H H5 0.6477(14) 0.370(2) 0.6856(9) 0.030(4) Uiso d 1 1
H H6 0.7391(15) 0.5623(19) 0.7720(9) 0.032(4) Uiso d 1 1
H H7 0.6504(15) 0.818(2) 0.7786(10) 0.031(4) Uiso d 1 1
H H8 0.4727(15) 0.883(2) 0.6956(9) 0.032(4) Uiso d 1 1
H H9 0.3903(15) 0.688(2) 0.6076(10) 0.031(4) Uiso d 1 1
H H10 0.0725(14) 0.757(2) 0.5024(10) 0.029(4) Uiso d 1 1
H H11 0.1347(15) 0.7966(19) 0.4238(9) 0.027(4) Uiso d 1 1
H H12 0.0276(15) 0.910(2) 0.4506(9) 0.033(4) Uiso d 1 1
H H13 0.3793(16) 0.438(2) 0.5638(9) 0.030(4) Uiso d 1 1
H H14 0.4096(15) 0.115(2) 0.4769(10) 0.035(5) Uiso d 1 1
H H15 -0.2449(17) 0.513(2) 0.2819(11) 0.049(6) Uiso d 1 1
H H16 -0.2038(19) 0.922(3) 0.4223(14) 0.067(6) Uiso d 1 1
H H17 -0.321(2) 0.914(3) 0.3632(12) 0.064(7) Uiso d 1 1
H H18 -0.2597(19) 1.079(3) 0.3773(12) 0.061(6) Uiso d 1 1
H H19 -0.1477(18) 0.846(3) 0.3092(12) 0.052(6) Uiso d 1 1

loop_
_atom_site_aniso_label
_atom_site_aniso_U_11
_atom_site_aniso_U_22
_atom_site_aniso_U_33
_atom_site_aniso_U_12
_atom_site_aniso_U_13
_atom_site_aniso_U_23
S1 0.02158(19) 0.0286(2) 0.0418(2) 0.00936(14) -0.00942(15) -0.01015(16)
O1 0.0196(5) 0.0227(5) 0.0306(6) 0.0036(4) -0.0071(4) -0.0031(4)
O2 0.0194(5) 0.0176(5) 0.0300(5) 0.0020(4) -0.0043(4) -0.0050(4)
O3 0.0264(5) 0.0231(5) 0.0297(6) 0.0045(4) -0.0013(4) 0.0023(4)
N1 0.0179(6) 0.0204(6) 0.0242(6) 0.0045(4) -0.0020(4) -0.0017(5)
N2 0.0173(5) 0.0205(6) 0.0220(6) 0.0043(4) 0.0000(4) 0.0018(5)
N3 0.0180(6) 0.0229(6) 0.0291(6) 0.0048(5) -0.0061(5) -0.0042(5)
C1 0.0190(6) 0.0214(7) 0.0214(7) 0.0008(5) 0.0008(5) 0.0011(5)
C2 0.0209(7) 0.0190(7) 0.0208(7) 0.0014(5) 0.0006(5) -0.0001(5)
C4 0.0239(7) 0.0177(7) 0.0245(7) 0.0011(5) -0.0010(6) -0.0016(5)
C5 0.0212(7) 0.0202(7) 0.0240(7) -0.0013(5) -0.0043(5) -0.0015(5)
C3 0.0184(6) 0.0199(7) 0.0187(6) 0.0013(5) 0.0005(5) 0.0011(5)
C6 0.0171(6) 0.0210(7) 0.0206(7) 0.0019(5) -0.0006(5) 0.0022(5)
C7 0.0208(6) 0.0158(6) 0.0207(7) 0.0002(5) 0.0018(5) 0.0000(5)
C8 0.0177(6) 0.0200(7) 0.0191(6) -0.0003(5) -0.0005(5) -0.0005(5)
C9 0.0199(7) 0.0220(7) 0.0216(7) -0.0013(5) 0.0019(5) -0.0001(5)
C10 0.0244(7) 0.0237(7) 0.0271(7) 0.0033(6) -0.0029(6) -0.0011(6)
C11 0.0235(7) 0.0300(8) 0.0251(7) -0.0009(6) -0.0028(6) -0.0010(6)
C12 0.0264(7) 0.0269(7) 0.0255(7) -0.0059(6) 0.0042(6) -0.0050(6)
C13 0.0277(7) 0.0238(7) 0.0314(8) 0.0022(6) 0.0038(6) -0.0026(6)
C14 0.0218(7) 0.0251(7) 0.0268(7) 0.0038(6) 0.0007(6) -0.0019(6)
C15 0.0228(7) 0.0218(7) 0.0305(8) -0.0009(6) -0.0025(6) -0.0068(6)
C16 0.0295(9) 0.0420(10) 0.0355(9) 0.0070(7) 0.0059(7) 0.0097(7)

loop_
_atom_type_symbol
_atom_type_description
_atom_type_scat_dispersion_real
_atom_type_scat_dispersion_imag
_atom_type_scat_source
C C 0.0033 0.0016 'International Tables Vol C Tables 4.2.6.8 and 6.1.1.4'
H H 0.0000 0.0000 'International Tables Vol C Tables 4.2.6.8 and 6.1.1.4'
N N 0.0061 0.0033 'International Tables Vol C Tables 4.2.6.8 and 6.1.1.4'
O O 0.0106 0.0060 'International Tables Vol C Tables 4.2.6.8 and 6.1.1.4'
S S 0.1246 0.1234 'International Tables Vol C Tables 4.2.6.8 and 6.1.1.4'

loop_
_geom_angle_atom_site_label_1
_geom_angle_atom_site_label_2
_geom_angle_atom_site_label_3
_geom_angle
C6 O1 H15 109.5(13)
C7 O2 C15 116.58(10)
C16 O3 H19 108.7(15)
C1 N1 N2 119.57(11)
C1 N1 H14 119.2(11)
N2 N1 H14 121.2(11)
C2 N2 N1 116.69(11)
C1 N3 C9 132.57(12)
C1 N3 H13 111.3(11)
C9 N3 H13 116.0(11)
N3 C1 N1 114.01(12)
N3 C1 S1 127.69(10)
N1 C1 S1 118.30(10)
N2 C2 C3 120.52(12)
N2 C2 H1 120.5(8)
C3 C2 H1 118.9(8)
C3 C4 C5 120.31(13)
C3 C4 H2 121.1(9)
C5 C4 H2 118.6(9)
C6 C5 C4 120.41(12)
C6 C5 H3 119.0(10)
C4 C5 H3 120.5(10)
C4 C3 C8 119.39(12)
C4 C3 C2 119.98(12)
C8 C3 C2 120.62(12)
O1 C6 C5 123.84(12)
O1 C6 C7 116.85(12)
C5 C6 C7 119.30(12)
O2 C7 C8 125.07(12)
O2 C7 C6 114.46(11)
C8 C7 C6 120.46(12)
C7 C8 C3 120.10(12)
C7 C8 H4 121.0(9)
C3 C8 H4 118.9(9)
C10 C9 C14 119.45(13)
C10 C9 N3 124.81(13)
C14 C9 N3 115.72(12)
C11 C10 C9 119.51(14)
C11 C10 H5 119.9(10)
C9 C10 H5 120.6(10)
C12 C11 C10 121.10(14)
C12 C11 H6 118.6(10)
C10 C11 H6 120.3(10)
C11 C12 C13 119.31(14)
C11 C12 H7 122.3(10)
C13 C12 H7 118.4(10)
C14 C13 C12 120.19(14)
C14 C13 H8 117.8(9)
C12 C13 H8 122.0(9)
C13 C14 C9 120.44(13)
C13 C14 H9 121.3(10)
C9 C14 H9 118.3(10)
O2 C15 H10 110.1(9)
O2 C15 H11 112.1(9)
H10 C15 H11 108.6(13)
O2 C15 H12 105.8(10)
H10 C15 H12 108.6(14)
H11 C15 H12 111.6(14)
O3 C16 H16 114.0(13)
O3 C16 H17 113.2(13)
H16 C16 H17 107.7(18)
O3 C16 H18 109.9(12)
H16 C16 H18 106.6(18)
H17 C16 H18 104.8(18)

loop_
_geom_bond_atom_site_label_1
_geom_bond_atom_site_label_2
_geom_bond_distance
S1 C1 1.6832(13)
O1 C6 1.3630(15)
O1 H15 0.86(2)
O2 C7 1.3703(15)
O2 C15 1.4308(16)
O3 C16 1.421(2)
O3 H19 0.83(2)
N1 C1 1.3579(17)
N1 N2 1.3766(15)
N1 H14 0.896(19)
N2 C2 1.2843(17)
N3 C1 1.3440(18)
N3 C9 1.4130(17)
N3 H13 0.866(18)
C2 C3 1.4597(18)
C2 H1 0.993(16)
C4 C3 1.3918(18)
C4 C5 1.3925(19)
C4 H2 0.975(17)
C5 C6 1.3831(19)
C5 H3 0.941(16)
C3 C8 1.4055(18)
C6 C7 1.4102(18)
C7 C8 1.3753(18)
C8 H4 0.973(16)
C9 C10 1.3906(19)
C9 C14 1.3964(19)
C10 C11 1.391(2)
C10 H5 0.952(17)
C11 C12 1.382(2)
C11 H6 0.983(17)
C12 C13 1.390(2)
C12 H7 0.975(17)
C13 C14 1.383(2)
C13 H8 1.020(17)
C14 H9 0.964(17)
C15 H10 1.004(17)
C15 H11 0.991(17)
C15 H12 0.983(18)
C16 H16 1.01(2)
C16 H17 0.95(2)
C16 H18 1.01(2)

loop_
_geom_hbond_atom_site_label_D
_geom_hbond_atom_site_label_H
_geom_hbond_atom_site_label_A
_geom_hbond_site_symmetry_A
_geom_hbond_distance_DH
_geom_hbond_distance_HA
_geom_hbond_distance_DA
_geom_hbond_angle_DHA
N3 H13 N2 1 0.866(18) 2.082(17) 2.5865(16) 116.4(14)
N1 H14 S1 3_656 0.896(19) 2.530(19) 3.4033(13) 165.2(15)
O1 H15 O3 2_445 0.86(2) 1.81(2) 2.6562(14) 167.7(19)
O3 H19 O2 1 0.83(2) 2.26(2) 2.8853(14) 132.1(18)
O3 H19 O1 1 0.83(2) 2.46(2) 3.1645(15) 144.2(18)

loop_
_geom_torsion_atom_site_label_1
_geom_torsion_atom_site_label_2
_geom_torsion_atom_site_label_3
_geom_torsion_atom_site_label_4
_geom_torsion_site_symmetry_1
_geom_torsion_site_symmetry_4
_geom_torsion
C1 N1 N2 N2 . 1 0.00(10)
C1 N1 N2 C2 . . -179.57(12)
N2 N1 N2 C2 1 . 0E1(3)
C9 N3 C1 N1 . . -175.91(13)
C9 N3 C1 S1 . . 3.6(2)
N2 N1 C1 N3 1 . 4.88(18)
N2 N1 C1 N3 . . 4.88(18)
N2 N1 C1 S1 1 . -174.68(10)
N2 N1 C1 S1 . . -174.68(10)
N1 N2 C2 N2 . 1 0E1(8)
N2 N2 C2 C3 1 . 0.00(13)
N1 N2 C2 C3 . . -178.52(11)
C3 C4 C5 C6 . . 0.6(2)
C5 C4 C3 C8 . . -0.9(2)
C5 C4 C3 C2 . . 178.81(13)
N2 C2 C3 C4 1 . -171.87(13)
N2 C2 C3 C4 . . -171.87(13)
N2 C2 C3 C8 1 . 7.8(2)
N2 C2 C3 C8 . . 7.8(2)
O1 O1 C6 C5 1 . 0.00(5)
O1 O1 C6 C7 1 . 0.00(7)
C4 C5 C6 O1 . 1 179.54(13)
C4 C5 C6 O1 . . 179.54(13)
C4 C5 C6 C7 . . 0.2(2)
C15 O2 C7 O2 . 1 0E1(2)
O2 O2 C7 C8 1 . 0.0(4)
C15 O2 C7 C8 . . 3.22(19)
O2 O2 C7 C6 1 . 0.0(4)
C15 O2 C7 C6 . . -175.37(12)
O1 C6 C7 O2 1 1 -1.49(17)
O1 C6 C7 O2 . 1 -1.49(17)
C5 C6 C7 O2 . 1 177.86(12)
O1 C6 C7 O2 1 . -1.49(17)
O1 C6 C7 O2 . . -1.49(17)
C5 C6 C7 O2 . . 177.86(12)
O1 C6 C7 C8 1 . 179.85(12)
O1 C6 C7 C8 . . 179.85(12)
C5 C6 C7 C8 . . -0.8(2)
O2 C7 C8 C3 1 . -177.97(12)
O2 C7 C8 C3 . . -177.97(12)
C6 C7 C8 C3 . . 0.5(2)
C4 C3 C8 C7 . . 0.3(2)
C2 C3 C8 C7 . . -179.37(12)
C1 N3 C9 C10 . . -17.0(2)
C1 N3 C9 C14 . . 164.40(15)
C14 C9 C10 C11 . . -1.3(2)
N3 C9 C10 C11 . . -179.84(13)
C9 C10 C11 C12 . . 1.0(2)
C10 C11 C12 C13 . . -0.3(2)
C11 C12 C13 C14 . . 0.0(2)
C12 C13 C14 C9 . . -0.4(2)
C10 C9 C14 C13 . . 1.0(2)
N3 C9 C14 C13 . . 179.68(13)
C7 O2 C15 O2 . 1 0E1(8)
